data_2217221
loop_
_publ_author_name
'De-Yun Ma'
'Guo-Hua Deng'
'Wen-Dong Song'

_publ_section_title
;
 Diaquabis(4-methylbenzoato-\k<i>O</i>)zinc(II)
;
_journal_coeditor_code NG2397
_journal_issue 1
_journal_name_full 'Acta Crystallographica Section E'
_journal_page_first m32
_journal_page_last m32
_journal_paper_doi 10.1107/S1600536807062460
_journal_volume 64
_journal_year 2008
_chemical_formula_iupac '[Zn (C8 H7 O2)2 (H2 O)2]'
_chemical_formula_moiety 'C16 H18 O6 Zn'
_chemical_formula_sum 'C16 H18 O6 Zn'
_chemical_formula_weight 371.70
_chemical_name_systematic
;
Diaquabis(4-methylbenzoato-\kO)zinc(II)
;
_space_group_IT_number 15
_symmetry_cell_setting monoclinic
_symmetry_space_group_name_Hall '-C 2yc'
_symmetry_space_group_name_H-M 'C 1 2/c 1'
_atom_sites_solution_hydrogens geom
_atom_sites_solution_primary direct
_atom_sites_solution_secondary difmap
_audit_creation_method SHELXL-97
_cell_angle_alpha 90.00
_cell_angle_beta 106.8060(10)
_cell_angle_gamma 90.00
_cell_formula_units_Z 4
_cell_length_a 26.8432(5)
_cell_length_b 5.06000(10)
_cell_length_c 12.0609(2)
_cell_measurement_reflns_used 3600
_cell_measurement_temperature 273(2)
_cell_measurement_theta_max 27.5
_cell_measurement_theta_min 3.0
_cell_volume 1568.22(5)
_computing_cell_refinement 'SAINT (Bruker, 2004)'
_computing_data_collection 'APEX2 (Bruker, 2004)'
_computing_data_reduction 'SAINT (Bruker, 2004)'
_computing_molecular_graphics 'SHELXTL-XP (Bruker, 2004)'
_computing_publication_material 'SHELXTL-XP (Bruker, 2004)'
_computing_structure_refinement 'SHELXL97 (Sheldrick, 1997)'
_computing_structure_solution 'SHELXS97 (Sheldrick, 1997)'
_diffrn_ambient_temperature 273(2)
_diffrn_measured_fraction_theta_full 0.989
_diffrn_measured_fraction_theta_max 0.989
_diffrn_measurement_device_type 'Bruker APEXII area-detector diffractometer'
_diffrn_measurement_method '\f and \w scan'
_diffrn_radiation_monochromator graphite
_diffrn_radiation_source 'fine-focus sealed tube'
_diffrn_radiation_type MoK\a
_diffrn_radiation_wavelength 0.71073
_diffrn_reflns_av_R_equivalents 0.0364
_diffrn_reflns_av_sigmaI/netI 0.0295
_diffrn_reflns_limit_h_max 34
_diffrn_reflns_limit_h_min -34
_diffrn_reflns_limit_k_max 6
_diffrn_reflns_limit_k_min -6
_diffrn_reflns_limit_l_max 15
_diffrn_reflns_limit_l_min -15
_diffrn_reflns_number 9051
_diffrn_reflns_theta_full 27.50
_diffrn_reflns_theta_max 27.50
_diffrn_reflns_theta_min 3.17
_diffrn_standards_interval_count 0
_diffrn_standards_interval_time 0
_diffrn_standards_number 0
_exptl_absorpt_coefficient_mu 1.594
_exptl_absorpt_correction_T_max 0.660
_exptl_absorpt_correction_T_min 0.605
_exptl_absorpt_correction_type multi-scan
_exptl_absorpt_process_details '(SADABS; Sheldrick, 1996)'
_exptl_crystal_colour colorless
_exptl_crystal_density_diffrn 1.574
_exptl_crystal_density_method 'not measured'
_exptl_crystal_description block
_exptl_crystal_F_000 768
_exptl_crystal_size_max 0.32
_exptl_crystal_size_mid 0.29
_exptl_crystal_size_min 0.26
_refine_diff_density_max 0.250
_refine_diff_density_min -0.425
_refine_ls_extinction_method none
_refine_ls_goodness_of_fit_ref 1.045
_refine_ls_hydrogen_treatment mixed
_refine_ls_matrix_type full
_refine_ls_number_parameters 112
_refine_ls_number_reflns 1784
_refine_ls_number_restraints 3
_refine_ls_restrained_S_all 1.045
_refine_ls_R_factor_all 0.0370
_refine_ls_R_factor_gt 0.0306
_refine_ls_shift/su_max 0.000
_refine_ls_shift/su_mean 0.000
_refine_ls_structure_factor_coef Fsqd
_refine_ls_weighting_details 'calc w=1/[\s^2^(Fo^2^)+(0.0378P)^2^+0.8633P] where P=(Fo^2^+2Fc^2^)/3'
_refine_ls_weighting_scheme calc
_refine_ls_wR_factor_gt 0.0724
_refine_ls_wR_factor_ref 0.0756
_reflns_number_gt 1566
_reflns_number_total 1784
_reflns_threshold_expression >2sigma(I)
_cod_data_source_file ng2397.cif
_cod_data_source_block I
_cod_original_sg_symbol_H-M 'C 2/c'
_cod_database_code 2217221
_cod_database_fobs_code 2217221

loop_
_symmetry_equiv_pos_as_xyz
'x, y, z'
'-x, y, -z+1/2'
'x+1/2, y+1/2, z'
'-x+1/2, y+1/2, -z+1/2'
'-x, -y, -z'
'x, -y, z-1/2'
'-x+1/2, -y+1/2, -z'
'x+1/2, -y+1/2, z-1/2'

loop_
_atom_site_type_symbol
_atom_site_label
_atom_site_fract_x
_atom_site_fract_y
_atom_site_fract_z
_atom_site_U_iso_or_equiv
_atom_site_adp_type
_atom_site_calc_flag
_atom_site_refinement_flags
_atom_site_occupancy
C C1 0.06512(8) 0.6273(4) 0.40073(18) 0.0311(4) Uani d . 1
C C2 0.10484(7) 0.4299(4) 0.46142(17) 0.0300(4) Uani d . 1
C C3 0.10475(9) 0.3264(4) 0.56687(19) 0.0409(5) Uani d . 1
H H3 0.0795 0.3813 0.6009 0.049 Uiso calc R 1
C C4 0.14146(9) 0.1422(5) 0.6231(2) 0.0437(5) Uani d . 1
H H4 0.1408 0.0771 0.6948 0.052 Uiso calc R 1
C C5 0.17921(8) 0.0533(4) 0.5741(2) 0.0384(5) Uani d . 1
C C6 0.17872(9) 0.1556(5) 0.4675(2) 0.0463(6) Uani d . 1
H H6 0.2036 0.0985 0.4329 0.056 Uiso calc R 1
C C7 0.14237(8) 0.3399(5) 0.4110(2) 0.0416(5) Uani d . 1
H H7 0.1429 0.4044 0.3391 0.050 Uiso calc R 1
C C8 0.21820(10) -0.1520(5) 0.6349(2) 0.0550(6) Uani d . 1
H H8A 0.2226 -0.1445 0.7166 0.082 Uiso calc R 1
H H8B 0.2510 -0.1183 0.6204 0.082 Uiso calc R 1
H H8C 0.2059 -0.3243 0.6062 0.082 Uiso calc R 1
O O1 0.05926(5) 0.6655(3) 0.29258(12) 0.0356(3) Uani d . 1
O O2 0.03766(6) 0.7481(3) 0.45086(13) 0.0415(4) Uani d . 1
O O1W 0.02917(7) 1.2004(3) 0.16969(14) 0.0450(4) Uani d D 1
H H1W 0.0402(11) 1.342(3) 0.199(2) 0.067 Uiso d D 1
H H2W 0.0326(10) 1.199(5) 0.1058(12) 0.067 Uiso d D 1
Zn Zn1 0.0000 0.92389(6) 0.2500 0.03485(13) Uani d S 1

loop_
_atom_site_aniso_label
_atom_site_aniso_U_11
_atom_site_aniso_U_22
_atom_site_aniso_U_33
_atom_site_aniso_U_12
_atom_site_aniso_U_13
_atom_site_aniso_U_23
C1 0.0344(10) 0.0256(9) 0.0297(11) -0.0033(8) 0.0038(9) -0.0014(7)
C2 0.0319(9) 0.0304(9) 0.0257(10) 0.0002(8) 0.0053(8) -0.0020(8)
C3 0.0470(12) 0.0430(11) 0.0362(12) 0.0136(10) 0.0177(10) 0.0066(9)
C4 0.0527(13) 0.0423(12) 0.0365(13) 0.0112(10) 0.0135(11) 0.0113(9)
C5 0.0369(11) 0.0322(10) 0.0392(12) 0.0039(9) 0.0000(9) -0.0018(9)
C6 0.0383(11) 0.0568(13) 0.0453(14) 0.0146(11) 0.0142(11) -0.0009(11)
C7 0.0425(12) 0.0514(12) 0.0328(12) 0.0069(10) 0.0139(10) 0.0041(10)
C8 0.0494(14) 0.0459(13) 0.0588(17) 0.0159(11) -0.0015(12) -0.0005(12)
O1 0.0428(8) 0.0325(7) 0.0296(8) 0.0029(6) 0.0074(6) 0.0073(6)
O2 0.0459(8) 0.0389(8) 0.0379(9) 0.0135(7) 0.0094(7) -0.0002(7)
O1W 0.0727(11) 0.0285(7) 0.0383(9) -0.0127(7) 0.0232(9) -0.0040(6)
Zn1 0.0361(2) 0.02136(17) 0.0484(2) 0.000 0.01423(16) 0.000

loop_
_atom_type_symbol
_atom_type_description
_atom_type_scat_dispersion_real
_atom_type_scat_dispersion_imag
_atom_type_scat_source
C C 0.0033 0.0016 'International Tables Vol C Tables 4.2.6.8 and 6.1.1.4'
H H 0.0000 0.0000 'International Tables Vol C Tables 4.2.6.8 and 6.1.1.4'
O O 0.0106 0.0060 'International Tables Vol C Tables 4.2.6.8 and 6.1.1.4'
Zn Zn 0.2839 1.4301 'International Tables Vol C Tables 4.2.6.8 and 6.1.1.4'

loop_
_geom_angle_atom_site_label_1
_geom_angle_atom_site_label_2
_geom_angle_atom_site_label_3
_geom_angle_site_symmetry_1
_geom_angle_site_symmetry_3
_geom_angle
O2 C1 O1 . . 120.38(18)
O2 C1 C2 . . 122.17(19)
O1 C1 C2 . . 117.43(17)
C3 C2 C7 . . 118.26(19)
C3 C2 C1 . . 121.13(17)
C7 C2 C1 . . 120.59(18)
C2 C3 C4 . . 121.21(19)
C2 C3 H3 . . 119.4
C4 C3 H3 . . 119.4
C3 C4 C5 . . 121.0(2)
C3 C4 H4 . . 119.5
C5 C4 H4 . . 119.5
C6 C5 C4 . . 117.58(19)
C6 C5 C8 . . 121.9(2)
C4 C5 C8 . . 120.5(2)
C7 C6 C5 . . 121.8(2)
C7 C6 H6 . . 119.1
C5 C6 H6 . . 119.1
C6 C7 C2 . . 120.1(2)
C6 C7 H7 . . 119.9
C2 C7 H7 . . 119.9
C5 C8 H8A . . 109.5
C5 C8 H8B . . 109.5
H8A C8 H8B . . 109.5
C5 C8 H8C . . 109.5
H8A C8 H8C . . 109.5
H8B C8 H8C . . 109.5
C1 O1 Zn1 . . 102.32(12)
Zn1 O1W H1W . . 123.8(18)
Zn1 O1W H2W . . 129.3(18)
H1W O1W H2W . . 106.9(15)
O1W Zn1 O1W 2 . 90.48(9)
O1W Zn1 O1 2 2 100.86(7)
O1W Zn1 O1 . 2 136.77(7)
O1W Zn1 O1 2 . 136.77(7)
O1W Zn1 O1 . . 100.86(6)
O1 Zn1 O1 2 . 98.74(8)

loop_
_geom_bond_atom_site_label_1
_geom_bond_atom_site_label_2
_geom_bond_site_symmetry_2
_geom_bond_distance
C1 O2 . 1.241(2)
C1 O1 . 1.283(2)
C1 C2 . 1.490(3)
C2 C3 . 1.376(3)
C2 C7 . 1.395(3)
C3 C4 . 1.383(3)
C3 H3 . 0.9300
C4 C5 . 1.387(3)
C4 H4 . 0.9300
C5 C6 . 1.383(3)
C5 C8 . 1.506(3)
C6 C7 . 1.379(3)
C6 H6 . 0.9300
C7 H7 . 0.9300
C8 H8A . 0.9600
C8 H8B . 0.9600
C8 H8C . 0.9600
O1 Zn1 . 2.0078(14)
O1W Zn1 . 1.9867(14)
O1W H1W . 0.813(9)
O1W H2W . 0.803(9)
Zn1 O1W 2 1.9867(14)
Zn1 O1 2 2.0078(14)

loop_
_geom_hbond_atom_site_label_D
_geom_hbond_atom_site_label_H
_geom_hbond_atom_site_label_A
_geom_hbond_site_symmetry_A
_geom_hbond_distance_DH
_geom_hbond_distance_HA
_geom_hbond_distance_DA
_geom_hbond_angle_DHA
O1W H1W O1 1_565 0.813(9) 1.973(10) 2.774(2) 168(3)
O1W H2W O2 6_575 0.803(9) 1.931(11) 2.726(2) 171(3)
